data_1505573
loop_
_publ_author_name
'Ramakrishnan, S.'
'Srinivasan, Alagar'

_publ_section_title
;
 ansa-Metallocene-based cyclic[2]pyrroles.
;
_journal_issue 23
_journal_name_full 'Organic letters'
_journal_page_first 4769
_journal_page_last 4772
_journal_paper_doi 10.1021/ol702021k
_journal_volume 9
_journal_year 2007
_chemical_formula_sum 'C44 H36 Fe N2'
_chemical_formula_weight 648.60
_chemical_name_common DPM
_chemical_name_systematic
;
 ?
;
_space_group_IT_number 2
_symmetry_cell_setting triclinic
_symmetry_space_group_name_Hall '-P 1'
_symmetry_space_group_name_H-M 'P -1'
_atom_sites_solution_hydrogens geom
_atom_sites_solution_primary direct
_atom_sites_solution_secondary difmap
_audit_creation_method SHELXL-97
_cell_angle_alpha 101.069(2)
_cell_angle_beta 100.895(2)
_cell_angle_gamma 92.606(3)
_cell_formula_units_Z 2
_cell_length_a 8.7609(4)
_cell_length_b 10.2902(5)
_cell_length_c 18.3852(8)
_cell_measurement_reflns_used 6134
_cell_measurement_temperature 293(2)
_cell_measurement_theta_max 24.8
_cell_measurement_theta_min 2.5
_cell_volume 1591.54(13)
_computing_cell_refinement 'APEX2/SAINT (Bruker, 2004)'
_computing_data_collection 'APEX2 (Bruker, 2004)'
_computing_data_reduction 'SAINT/XPREP (Bruker, 2004)'
_computing_molecular_graphics 'ORTEP 32 (Farrugia, 1997)'
_computing_publication_material 'SHELXL-97 (Sheldrick, 1997)'
_computing_structure_refinement 'SHELXL-97 (Sheldrick, 1997)'
_computing_structure_solution 'SIR92 (Altomare etal., 1993)'
_diffrn_ambient_temperature 293(2)
_diffrn_measured_fraction_theta_full 0.988
_diffrn_measured_fraction_theta_max 0.988
_diffrn_measurement_device_type 'Bruker axs (Kappa apex2)'
_diffrn_measurement_method '\w and \f scan'
_diffrn_radiation_monochromator graphite
_diffrn_radiation_source 'fine-focus sealed tube'
_diffrn_radiation_type MoK\a
_diffrn_radiation_wavelength 0.71073
_diffrn_reflns_av_R_equivalents 0.0727
_diffrn_reflns_av_sigmaI/netI 0.1265
_diffrn_reflns_limit_h_max 9
_diffrn_reflns_limit_h_min -9
_diffrn_reflns_limit_k_max 10
_diffrn_reflns_limit_k_min -10
_diffrn_reflns_limit_l_max 19
_diffrn_reflns_limit_l_min -19
_diffrn_reflns_number 22632
_diffrn_reflns_theta_full 22.26
_diffrn_reflns_theta_max 22.26
_diffrn_reflns_theta_min 1.15
_diffrn_standards_decay_% 0
_exptl_absorpt_coefficient_mu 0.510
_exptl_absorpt_correction_T_max 0.9049
_exptl_absorpt_correction_T_min 0.8621
_exptl_absorpt_correction_type multi-scan
_exptl_absorpt_process_details '(Blessing, 1995)'
_exptl_crystal_colour yellow
_exptl_crystal_density_diffrn 1.353
_exptl_crystal_density_method 'not measured'
_exptl_crystal_description needle
_exptl_crystal_F_000 680
_exptl_crystal_size_max 0.30
_exptl_crystal_size_mid 0.20
_exptl_crystal_size_min 0.20
_refine_diff_density_max 1.055
_refine_diff_density_min -0.884
_refine_diff_density_rms 0.106
_refine_ls_extinction_method none
_refine_ls_goodness_of_fit_ref 1.048
_refine_ls_hydrogen_treatment constr
_refine_ls_matrix_type full
_refine_ls_number_parameters 394
_refine_ls_number_reflns 3988
_refine_ls_number_restraints 27
_refine_ls_restrained_S_all 1.076
_refine_ls_R_factor_all 0.1563
_refine_ls_R_factor_gt 0.0908
_refine_ls_shift/su_max 0.000
_refine_ls_shift/su_mean 0.000
_refine_ls_structure_factor_coef Fsqd
_refine_ls_weighting_details 'calc w=1/[\s^2^(Fo^2^)+(0.1276P)^2^+6.9750P] where P=(Fo^2^+2Fc^2^)/3'
_refine_ls_weighting_scheme calc
_refine_ls_wR_factor_gt 0.2375
_refine_ls_wR_factor_ref 0.2562
_reflns_number_gt 3050
_reflns_number_total 3988
_reflns_threshold_expression >2sigma(I)
_cod_data_source_file ol702021k-file003.cif
_cod_data_source_block dpm
_cod_original_sg_symbol_H-M P-1
_cod_database_code 1505573

loop_
_symmetry_equiv_pos_as_xyz
'x, y, z'
'-x, -y, -z'

loop_
_atom_site_label
_atom_site_type_symbol
_atom_site_fract_x
_atom_site_fract_y
_atom_site_fract_z
_atom_site_U_iso_or_equiv
_atom_site_adp_type
_atom_site_occupancy
_atom_site_symmetry_multiplicity
_atom_site_calc_flag
_atom_site_refinement_flags
_atom_site_disorder_assembly
_atom_site_disorder_group
C1 C 0.1876(4) -0.2358(3) 0.5985(2) 0.0351(16) Uani 1 1 d . B .
C2 C 0.2673(4) -0.3621(3) 0.6086(2) 0.0352(16) Uani 1 1 d R . .
C6 C 0.3761(4) -0.5613(3) 0.5566(2) 0.091(3) Uiso 1 1 d RD B .
H6 H 0.4014 -0.6175 0.5153 0.109 Uiso 1 1 calc R A 1
C7 C 0.3052(4) -0.4460(3) 0.5470(2) 0.0404(17) Uiso 1 1 d RD B .
H7 H 0.2831 -0.4249 0.4993 0.048 Uiso 1 1 calc R B .
C3 C 0.3003(4) -0.3935(3) 0.6798(2) 0.048(3) Uiso 0.645(14) 1 d PR B 1
H3 H 0.2750 -0.3374 0.7211 0.057 Uiso 0.645(14) 1 calc PR B 1
C4 C 0.3712(4) -0.5089(3) 0.6895(2) 0.074(5) Uani 0.645(14) 1 d PRU B 1
H4 H 0.3933 -0.5300 0.7371 0.089 Uiso 0.645(14) 1 calc PR B 1
C5 C 0.4091(4) -0.5928(3) 0.6278(2) 0.080 Uiso 0.645(14) 1 d PR B 1
H5 H 0.4565 -0.6700 0.6342 0.096 Uiso 0.645(14) 1 calc PR B 1
N1' N 0.355(3) -0.4377(12) 0.6621(14) 0.087 Uiso 0.355(14) 1 d PD B 2
H1' H 0.3734 -0.4062 0.7100 0.104 Uiso 0.355(14) 1 calc PR B 2
C5A C 0.405(3) -0.5598(16) 0.6338(3) 0.097(10) Uani 0.355(14) 1 d PDU B 2
H5A H 0.4471 -0.6235 0.6596 0.116 Uiso 0.355(14) 1 calc PR B 2
C8 C 0.1871(8) -0.2162(7) 0.5154(4) 0.0410(18) Uani 1 1 d . . .
C9 C 0.3160(9) -0.1575(7) 0.4975(5) 0.051(2) Uani 1 1 d . B .
H9 H 0.4012 -0.1218 0.5358 0.061 Uiso 1 1 calc R . .
C10 C 0.3203(12) -0.1511(9) 0.4238(6) 0.072(3) Uani 1 1 d . . .
H10 H 0.4080 -0.1117 0.4124 0.086 Uiso 1 1 calc R B .
C11 C 0.1932(12) -0.2038(10) 0.3666(7) 0.087(3) Uiso 1 1 d . B .
H11 H 0.1941 -0.2002 0.3165 0.104 Uiso 1 1 calc R . .
C12 C 0.0673(12) -0.2607(10) 0.3855(7) 0.084(3) Uiso 1 1 d . . .
H12 H -0.0184 -0.2955 0.3473 0.101 Uiso 1 1 calc R B .
C13 C 0.0610(10) -0.2692(9) 0.4580(5) 0.064(2) Uani 1 1 d . B .
H13 H -0.0267 -0.3099 0.4687 0.077 Uiso 1 1 calc R . .
C18 C 0.2830(8) -0.1142(6) 0.6520(4) 0.0383(17) Uani 1 1 d . . .
C19 C 0.4350(8) -0.1109(8) 0.6999(4) 0.050(2) Uani 1 1 d . B .
H19 H 0.4873 -0.1853 0.7077 0.060 Uiso 1 1 calc R C 1
C20 C 0.4915(10) 0.0203(9) 0.7327(5) 0.063(2) Uani 1 1 d . . .
H20 H 0.5858 0.0481 0.7663 0.076 Uiso 1 1 calc R B 1
C21 C 0.3822(11) 0.1013(7) 0.7061(5) 0.059(2) Uani 1 1 d . B .
H21 H 0.3916 0.1937 0.7184 0.071 Uiso 1 1 calc R D 1
C22 C 0.2513(10) 0.0202(7) 0.6563(5) 0.053(2) Uani 1 1 d . B .
H22 H 0.1619 0.0507 0.6313 0.064 Uiso 1 1 calc R E 1
C23 C 0.2641(8) 0.0852(7) 0.8664(4) 0.0410(18) Uani 1 1 d . . .
C24 C 0.1153(9) 0.0479(8) 0.8198(5) 0.053(2) Uani 1 1 d . B .
H24 H 0.0404 0.1042 0.8053 0.064 Uiso 1 1 calc R F 1
C25 C 0.1026(11) -0.0978(8) 0.7986(5) 0.062(3) Uani 1 1 d . . .
H25 H 0.0174 -0.1502 0.7671 0.074 Uiso 1 1 calc R B 1
C26 C 0.2368(13) -0.1446(8) 0.8329(6) 0.072(3) Uani 1 1 d . B .
H26 H 0.2570 -0.2333 0.8293 0.086 Uiso 1 1 calc R G 1
C27 C 0.3365(11) -0.0354(7) 0.8738(5) 0.055(2) Uani 1 1 d . B .
H27 H 0.4356 -0.0396 0.9019 0.066 Uiso 1 1 calc R H 1
C28 C 0.3296(7) 0.2232(6) 0.9137(4) 0.0291(15) Uani 1 1 d . B .
C29 C 0.2363(7) 0.3347(6) 0.8892(4) 0.0333(16) Uani 1 1 d . . .
C30 C 0.2114(7) 0.4421(5) 0.9381(4) 0.0294(15) Uani 1 1 d . B .
H30 H 0.2430 0.4566 0.9904 0.035 Uiso 1 1 calc R . .
C31 C 0.1303(10) 0.5291(8) 0.8982(7) 0.075(3) Uani 1 1 d . . .
H31 H 0.0991 0.6108 0.9189 0.090 Uiso 1 1 calc R B .
C32 C 0.1053(10) 0.4701(10) 0.8218(7) 0.075(3) Uani 1 1 d . B .
H32 H 0.0544 0.5048 0.7815 0.090 Uiso 1 1 calc R . .
N2 N 0.1730(9) 0.3461(8) 0.8172(5) 0.081(2) Uani 1 1 d . B .
H2 H 0.1738 0.2889 0.7765 0.097 Uiso 1 1 calc R . .
C33 C 0.3147(7) 0.2221(6) 0.9964(4) 0.0324(16) Uani 1 1 d . . .
C34 C 0.1936(8) 0.1502(7) 1.0127(4) 0.0440(18) Uani 1 1 d . B .
H34 H 0.1243 0.0944 0.9734 0.053 Uiso 1 1 calc R . .
C35 C 0.1728(10) 0.1587(8) 1.0854(5) 0.058(2) Uani 1 1 d . . .
H35 H 0.0889 0.1097 1.0942 0.069 Uiso 1 1 calc R B .
C36 C 0.2726(11) 0.2376(8) 1.1450(5) 0.063(2) Uani 1 1 d . B .
H36 H 0.2590 0.2421 1.1944 0.075 Uiso 1 1 calc R . .
C37 C 0.3935(10) 0.3102(9) 1.1300(5) 0.063(2) Uani 1 1 d . . .
H37 H 0.4621 0.3656 1.1698 0.076 Uiso 1 1 calc R B .
C38 C 0.4158(9) 0.3030(7) 1.0578(4) 0.048(2) Uani 1 1 d . B .
H38 H 0.4996 0.3529 1.0495 0.058 Uiso 1 1 calc R . .
C39 C 0.5032(7) 0.2479(6) 0.9094(4) 0.0362(17) Uani 1 1 d . . .
C40 C 0.6182(8) 0.1804(8) 0.9461(5) 0.057(2) Uani 1 1 d . B .
H40 H 0.5915 0.1230 0.9760 0.068 Uiso 1 1 calc R . .
C41 C 0.7691(10) 0.1973(9) 0.9389(7) 0.080(3) Uani 1 1 d . . .
H41 H 0.8439 0.1511 0.9639 0.096 Uiso 1 1 calc R B .
C42 C 0.8126(11) 0.2802(9) 0.8960(7) 0.081(3) Uani 1 1 d . B .
H42 H 0.9152 0.2883 0.8898 0.097 Uiso 1 1 calc R . .
C43 C 0.7062(10) 0.3496(9) 0.8632(6) 0.067(3) Uani 1 1 d . . .
H43 H 0.7367 0.4092 0.8354 0.080 Uiso 1 1 calc R B .
C44 C 0.5526(8) 0.3362(7) 0.8687(4) 0.0431(18) Uani 1 1 d . B .
H44 H 0.4812 0.3867 0.8450 0.052 Uiso 1 1 calc R . .
Fe1 Fe 0.28785(14) -0.02289(11) 0.76386(7) 0.0331(5) Uani 0.868(3) 1 d P B 1
Fe1' Fe 0.2336(5) 0.0148(4) 0.7410(3) 0.0331(5) Uani 0.132(3) 1 d P B 2
C14 C 0.0242(5) -0.2515(4) 0.6104(3) 0.0441(19) Uani 1 1 d R . .
C15 C -0.0217(5) -0.3687(4) 0.6304(3) 0.068(8) Uani 0.55(2) 1 d PR B 1
H15 H 0.0484 -0.4330 0.6359 0.082 Uiso 0.55(2) 1 calc PR B 1
C15A C -0.1722(5) -0.3896(4) 0.6421(3) 0.063(5) Uani 0.55(2) 1 d PR B 1
H15A H -0.2029 -0.4680 0.6555 0.075 Uiso 0.55(2) 1 calc PR B 1
C16A C -0.2769(5) -0.2934(4) 0.6339(3) 0.080(7) Uiso 0.55(2) 1 d PR B 1
H16A H -0.3777 -0.3074 0.6417 0.097 Uiso 0.55(2) 1 calc PR B 1
C17 C -0.2311(5) -0.1762(4) 0.6139(3) 0.133(18) Uiso 0.55(2) 1 d PR B 1
H17 H -0.3011 -0.1119 0.6084 0.160 Uiso 0.55(2) 1 calc PR B 1
C17A C -0.0805(5) -0.1553(4) 0.6022(3) 0.088(3) Uani 0.55(2) 1 d PR B 1
H17A H -0.0498 -0.0769 0.5888 0.106 Uiso 0.55(2) 1 calc PR B 1
C15' C -0.062(2) -0.3507(16) 0.6298(12) 0.036(6) Uani 0.45(2) 1 d PDU B 2
H15' H -0.0253 -0.4309 0.6384 0.043 Uiso 0.45(2) 1 calc PR B 2
C16 C -0.217(3) -0.312(2) 0.6350(12) 0.061(6) Uiso 0.45(2) 1 d P B 2
H16 H -0.2972 -0.3616 0.6466 0.073 Uiso 0.45(2) 1 calc PR B 2
C17' C -0.2212(19) -0.1882(16) 0.6192(11) 0.049(8) Uiso 0.45(2) 1 d PD B 2
H17' H -0.3045 -0.1354 0.6199 0.059 Uiso 0.45(2) 1 calc PR B 2
N1 N -0.0805(5) -0.1553(4) 0.6022(3) 0.088(3) Uani 0.45(2) 1 d P B 2

loop_
_atom_site_aniso_label
_atom_site_aniso_U_11
_atom_site_aniso_U_22
_atom_site_aniso_U_33
_atom_site_aniso_U_23
_atom_site_aniso_U_13
_atom_site_aniso_U_12
C1 0.037(4) 0.031(4) 0.032(4) -0.005(3) 0.003(3) 0.003(3)
C2 0.042(4) 0.038(4) 0.025(4) 0.002(3) 0.008(3) 0.007(3)
C4 0.099(8) 0.033(6) 0.084(9) 0.024(6) -0.012(7) 0.022(6)
C5A 0.091(12) 0.084(12) 0.120(14) 0.027(10) 0.024(9) 0.019(9)
C8 0.047(4) 0.038(4) 0.033(5) 0.007(3) -0.004(3) 0.005(3)
C9 0.060(5) 0.055(5) 0.035(5) 0.004(4) 0.011(4) 0.001(4)
C10 0.098(7) 0.062(6) 0.066(7) 0.020(5) 0.033(5) 0.001(5)
C13 0.073(6) 0.082(6) 0.033(5) 0.019(4) -0.007(4) -0.010(5)
C18 0.043(4) 0.040(4) 0.031(4) -0.001(3) 0.015(3) -0.004(3)
C19 0.046(4) 0.063(5) 0.036(5) -0.010(4) 0.015(4) -0.010(4)
C20 0.061(5) 0.072(6) 0.049(6) -0.008(5) 0.020(4) -0.024(5)
C21 0.099(7) 0.032(4) 0.045(5) -0.010(4) 0.035(5) -0.028(4)
C22 0.072(5) 0.040(4) 0.057(6) 0.008(4) 0.035(4) 0.009(4)
C23 0.042(4) 0.045(4) 0.034(5) -0.006(3) 0.020(3) -0.016(3)
C24 0.046(4) 0.070(5) 0.038(5) -0.012(4) 0.022(4) -0.015(4)
C25 0.080(6) 0.054(5) 0.042(5) -0.022(4) 0.030(5) -0.043(5)
C26 0.100(8) 0.045(5) 0.077(7) 0.003(5) 0.046(6) -0.006(5)
C27 0.091(6) 0.030(4) 0.050(6) 0.005(4) 0.030(4) -0.002(4)
C28 0.029(3) 0.028(3) 0.028(4) -0.002(3) 0.007(3) 0.001(3)
C29 0.028(3) 0.043(4) 0.028(4) 0.011(3) 0.000(3) 0.004(3)
C30 0.037(3) 0.019(3) 0.025(4) 0.000(3) -0.006(3) 0.006(3)
C31 0.064(6) 0.042(5) 0.110(10) 0.012(5) 0.004(6) -0.001(4)
C32 0.059(6) 0.077(6) 0.090(9) 0.043(6) -0.007(5) -0.004(5)
N2 0.080(5) 0.101(6) 0.061(6) 0.016(5) 0.013(4) 0.025(5)
C33 0.037(4) 0.031(3) 0.029(4) 0.006(3) 0.003(3) 0.008(3)
C34 0.047(4) 0.051(4) 0.031(5) 0.001(3) 0.011(3) -0.008(3)
C35 0.066(5) 0.063(5) 0.048(6) 0.011(4) 0.026(4) -0.005(4)
C36 0.083(6) 0.063(5) 0.043(6) 0.011(5) 0.013(5) 0.007(5)
C37 0.074(6) 0.067(6) 0.037(6) 0.004(4) -0.007(4) -0.004(4)
C38 0.054(5) 0.057(5) 0.026(5) 0.003(4) 0.002(4) -0.011(4)
C39 0.034(4) 0.033(4) 0.038(5) -0.002(3) 0.009(3) 0.001(3)
C40 0.040(4) 0.052(5) 0.086(7) 0.023(5) 0.017(4) 0.010(3)
C41 0.045(5) 0.069(6) 0.132(10) 0.027(6) 0.020(5) 0.015(4)
C42 0.051(5) 0.065(6) 0.127(10) 0.004(6) 0.034(6) 0.004(5)
C43 0.062(6) 0.069(6) 0.070(7) 0.002(5) 0.034(5) -0.018(5)
C44 0.037(4) 0.047(4) 0.046(5) 0.008(4) 0.012(3) -0.007(3)
Fe1 0.0407(8) 0.0293(7) 0.0280(8) -0.0016(5) 0.0135(6) -0.0061(5)
Fe1' 0.0407(8) 0.0293(7) 0.0280(8) -0.0016(5) 0.0135(6) -0.0061(5)
C14 0.040(4) 0.043(4) 0.045(5) -0.002(4) 0.009(3) -0.002(3)
C15 0.060(14) 0.095(17) 0.047(13) -0.004(11) 0.028(11) -0.022(11)
C15A 0.069(12) 0.059(11) 0.056(12) 0.001(8) 0.018(8) -0.011(9)
C17A 0.041(4) 0.084(6) 0.156(11) 0.044(6) 0.037(5) 0.016(4)
C15' 0.025(7) 0.040(9) 0.040(10) -0.005(7) 0.014(6) -0.011(7)
N1 0.041(4) 0.084(6) 0.156(11) 0.044(6) 0.037(5) 0.016(4)

loop_
_atom_type_symbol
_atom_type_description
_atom_type_scat_dispersion_real
_atom_type_scat_dispersion_imag
_atom_type_scat_source
C C 0.0033 0.0016 'International Tables Vol C Tables 4.2.6.8 and 6.1.1.4'
H H 0.0000 0.0000 'International Tables Vol C Tables 4.2.6.8 and 6.1.1.4'
N N 0.0061 0.0033 'International Tables Vol C Tables 4.2.6.8 and 6.1.1.4'
Fe Fe 0.3463 0.8444 'International Tables Vol C Tables 4.2.6.8 and 6.1.1.4'

loop_
_geom_angle_atom_site_label_1
_geom_angle_atom_site_label_2
_geom_angle_atom_site_label_3
_geom_angle
C14 C1 C2 109.1(2)
C14 C1 C18 112.7(4)
C2 C1 C18 110.1(3)
C14 C1 C8 110.3(4)
C2 C1 C8 107.9(3)
C18 C1 C8 106.6(4)
C7 C2 C3 120.0
C7 C2 N1' 91.4(6)
C3 C2 N1' 29.9(7)
C7 C2 C1 120.4
C3 C2 C1 119.6
N1' C2 C1 147.2(5)
C5 C6 C7 120.0
C5 C6 C5A 14.1(4)
C7 C6 C5A 106.58(8)
C5 C6 H6 120.0
C7 C6 H6 120.0
C5A C6 H6 133.2
C2 C7 C6 120.0
C2 C7 H7 120.0
C6 C7 H7 120.0
C4 C3 C2 120.0
C4 C3 H3 120.0
C2 C3 H3 120.0
C3 C4 C5 120.0
C3 C4 H4 120.0
C5 C4 H4 120.0
C6 C5 C4 120.0
C6 C5 H5 120.0
C4 C5 H5 120.0
C5A N1' C2 119.4(17)
C5A N1' H1' 120.3
C2 N1' H1' 120.3
N1' C5A C6 101.4(11)
N1' C5A H5A 129.3
C6 C5A H5A 129.3
C9 C8 C13 119.1(8)
C9 C8 C1 121.1(6)
C13 C8 C1 119.6(7)
C10 C9 C8 120.9(8)
C10 C9 H9 119.5
C8 C9 H9 119.5
C9 C10 C11 119.7(9)
C9 C10 H10 120.1
C11 C10 H10 120.1
C12 C11 C10 118.4(12)
C12 C11 H11 120.8
C10 C11 H11 120.8
C11 C12 C13 122.9(11)
C11 C12 H12 118.5
C13 C12 H12 118.5
C12 C13 C8 119.0(9)
C12 C13 H13 120.5
C8 C13 H13 120.5
C22 C18 C19 105.5(6)
C22 C18 C1 126.8(6)
C19 C18 C1 127.1(6)
C22 C18 Fe1' 51.9(4)
C19 C18 Fe1' 85.1(5)
C1 C18 Fe1' 131.5(4)
C22 C18 Fe1 70.0(4)
C19 C18 Fe1 67.7(4)
C1 C18 Fe1 133.4(4)
Fe1' C18 Fe1 20.89(15)
C20 C19 C18 109.9(8)
C20 C19 Fe1 69.8(5)
C18 C19 Fe1 71.2(4)
C20 C19 Fe1' 69.0(5)
C18 C19 Fe1' 57.8(4)
Fe1 C19 Fe1' 17.19(14)
C20 C19 H19 125.1
C18 C19 H19 125.1
Fe1 C19 H19 125.5
Fe1' C19 H19 140.9
C21 C20 C19 107.6(7)
C21 C20 Fe1 71.0(5)
C19 C20 Fe1 70.1(4)
C21 C20 Fe1' 52.7(4)
C19 C20 Fe1' 76.4(5)
Fe1 C20 Fe1' 18.66(14)
C21 C20 H20 126.2
C19 C20 H20 126.2
Fe1 C20 H20 124.4
Fe1' C20 H20 135.4
C20 C21 C22 109.2(7)
C20 C21 Fe1' 90.3(6)
C22 C21 Fe1' 57.4(4)
C20 C21 Fe1 69.5(5)
C22 C21 Fe1 70.7(4)
Fe1' C21 Fe1 21.22(17)
C20 C21 H21 125.4
C22 C21 H21 125.4
Fe1' C21 H21 117.4
Fe1 C21 H21 126.0
C18 C22 C21 107.8(7)
C18 C22 Fe1' 84.2(5)
C21 C22 Fe1' 73.4(5)
C18 C22 Fe1 70.3(4)
C21 C22 Fe1 68.5(5)
Fe1' C22 Fe1 18.18(19)
C18 C22 H22 126.1
C21 C22 H22 126.1
Fe1' C22 H22 109.2
Fe1 C22 H22 126.7
C24 C23 C27 106.9(7)
C24 C23 C28 128.1(7)
C27 C23 C28 124.1(6)
C24 C23 Fe1 70.6(4)
C27 C23 Fe1 68.1(4)
C28 C23 Fe1 134.6(5)
C24 C23 Fe1' 58.4(4)
C27 C23 Fe1' 86.9(5)
C28 C23 Fe1' 127.7(5)
Fe1 C23 Fe1' 19.38(13)
C23 C24 C25 106.1(8)
C23 C24 Fe1' 83.0(5)
C25 C24 Fe1' 77.1(5)
C23 C24 Fe1 69.3(4)
C25 C24 Fe1 67.5(4)
Fe1' C24 Fe1 21.18(16)
C23 C24 H24 127.0
C25 C24 H24 127.0
Fe1' C24 H24 106.7
Fe1 C24 H24 127.8
C26 C25 C24 109.3(7)
C26 C25 Fe1 70.7(5)
C24 C25 Fe1 70.5(4)
C26 C25 Fe1' 91.0(6)
C24 C25 Fe1' 61.0(4)
Fe1 C25 Fe1' 20.38(14)
C26 C25 H25 125.4
C24 C25 H25 125.4
Fe1 C25 H25 125.1
Fe1' C25 H25 113.8
C25 C26 C27 107.7(8)
C25 C26 Fe1 69.7(5)
C27 C26 Fe1 69.1(5)
C25 C26 H26 126.2
C27 C26 H26 126.2
Fe1 C26 H26 126.6
C26 C27 C23 110.1(8)
C26 C27 Fe1 70.8(6)
C23 C27 Fe1 70.6(4)
C26 C27 H27 125.0
C23 C27 H27 125.0
Fe1 C27 H27 125.2
C29 C28 C23 112.7(5)
C29 C28 C39 110.5(5)
C23 C28 C39 109.5(5)
C29 C28 C33 107.1(5)
C23 C28 C33 106.6(5)
C39 C28 C33 110.3(5)
C30 C29 N2 109.5(6)
C30 C29 C28 122.9(6)
N2 C29 C28 127.5(7)
C29 C30 C31 109.4(7)
C29 C30 H30 125.3
C31 C30 H30 125.3
C32 C31 C30 107.0(8)
C32 C31 H31 126.5
C30 C31 H31 126.5
C31 C32 N2 106.5(8)
C31 C32 H32 126.7
N2 C32 H32 126.7
C29 N2 C32 107.5(8)
C29 N2 H2 126.2
C32 N2 H2 126.2
C34 C33 C38 116.5(7)
C34 C33 C28 121.8(6)
C38 C33 C28 121.5(6)
C35 C34 C33 121.7(7)
C35 C34 H34 119.2
C33 C34 H34 119.2
C36 C35 C34 121.3(8)
C36 C35 H35 119.3
C34 C35 H35 119.3
C35 C36 C37 117.9(9)
C35 C36 H36 121.1
C37 C36 H36 121.1
C38 C37 C36 121.5(8)
C38 C37 H37 119.2
C36 C37 H37 119.2
C37 C38 C33 121.1(7)
C37 C38 H38 119.5
C33 C38 H38 119.5
C44 C39 C40 116.4(6)
C44 C39 C28 122.5(6)
C40 C39 C28 121.1(6)
C41 C40 C39 120.8(8)
C41 C40 H40 119.6
C39 C40 H40 119.6
C42 C41 C40 121.3(9)
C42 C41 H41 119.4
C40 C41 H41 119.4
C43 C42 C41 118.8(9)
C43 C42 H42 120.6
C41 C42 H42 120.6
C42 C43 C44 122.1(9)
C42 C43 H43 118.9
C44 C43 H43 118.9
C43 C44 C39 120.4(8)
C43 C44 H44 119.8
C39 C44 H44 119.8
C27 Fe1 C25 67.1(4)
C27 Fe1 C20 108.2(4)
C25 Fe1 C20 169.2(4)
C27 Fe1 C19 115.5(3)
C25 Fe1 C19 131.8(3)
C20 Fe1 C19 40.2(3)
C27 Fe1 C26 40.1(4)
C25 Fe1 C26 39.7(4)
C20 Fe1 C26 130.6(4)
C19 Fe1 C26 109.0(4)
C27 Fe1 C23 41.4(3)
C25 Fe1 C23 68.7(3)
C20 Fe1 C23 114.7(3)
C19 Fe1 C23 147.0(3)
C26 Fe1 C23 69.0(3)
C27 Fe1 C21 131.4(3)
C25 Fe1 C21 150.7(4)
C20 Fe1 C21 39.5(3)
C19 Fe1 C21 66.5(3)
C26 Fe1 C21 168.9(4)
C23 Fe1 C21 108.8(3)
C27 Fe1 C24 68.1(4)
C25 Fe1 C24 42.0(3)
C20 Fe1 C24 146.7(3)
C19 Fe1 C24 172.3(3)
C26 Fe1 C24 68.9(4)
C23 Fe1 C24 40.1(3)
C21 Fe1 C24 116.9(4)
C27 Fe1 C22 171.2(3)
C25 Fe1 C22 118.0(4)
C20 Fe1 C22 68.0(4)
C19 Fe1 C22 67.2(3)
C26 Fe1 C22 148.3(4)
C23 Fe1 C22 132.0(3)
C21 Fe1 C22 40.8(3)
C24 Fe1 C22 110.4(3)
C27 Fe1 C18 147.5(3)
C25 Fe1 C18 109.5(3)
C20 Fe1 C18 68.9(3)
C19 Fe1 C18 41.1(3)
C26 Fe1 C18 116.1(3)
C23 Fe1 C18 170.4(3)
C21 Fe1 C18 67.8(3)
C24 Fe1 C18 132.4(3)
C22 Fe1 C18 39.7(3)
C22 Fe1' C21 49.2(4)
C22 Fe1' C24 149.5(5)
C21 Fe1' C24 138.8(4)
C22 Fe1' C18 43.9(3)
C21 Fe1' C18 73.3(3)
C24 Fe1' C18 147.9(4)
C22 Fe1' C25 139.3(4)
C21 Fe1' C25 167.3(5)
C24 Fe1' C25 41.9(3)
C18 Fe1' C25 107.1(3)
C22 Fe1' C23 157.1(4)
C21 Fe1' C23 109.7(4)
C24 Fe1' C23 38.6(3)
C18 Fe1' C23 149.3(4)
C25 Fe1' C23 63.2(3)
C22 Fe1' C20 69.7(4)
C21 Fe1' C20 37.0(4)
C24 Fe1' C20 137.1(4)
C18 Fe1' C20 64.8(3)
C25 Fe1' C20 131.1(5)
C23 Fe1' C20 98.5(3)
C22 Fe1' C19 66.2(4)
C21 Fe1' C19 62.6(4)
C24 Fe1' C19 143.1(4)
C18 Fe1' C19 37.1(3)
C25 Fe1' C19 109.7(4)
C23 Fe1' C19 115.5(3)
C20 Fe1' C19 34.6(3)
C15' C14 C15 16.8(8)
C15' C14 C17A 103.2(8)
C15 C14 C17A 120.0
C15' C14 C1 133.9(9)
C15 C14 C1 117.1(2)
C17A C14 C1 122.9(2)
C15A C15 C14 120.0
C15A C15 H15 120.0
C14 C15 H15 120.0
C15 C15A C16A 120.0
C15 C15A H15A 120.0
C16A C15A H15A 120.0
C15A C16A C17 120.0
C15A C16A H16A 120.0
C17 C16A H16A 120.0
C17A C17 C16A 120.0
C17A C17 H17 120.0
C16A C17 H17 120.0
C17 C17A C14 120.0
C17 C17A H17A 120.0
C14 C17A H17A 120.0
C14 C15' C16 110.5(14)
C14 C15' H15' 124.8
C16 C15' H15' 124.8
C17' C16 C15' 105.7(18)
C17' C16 H16 127.1
C15' C16 H16 127.1
C16 C17' H17' 126.1

loop_
_geom_bond_atom_site_label_1
_geom_bond_atom_site_label_2
_geom_bond_distance
C1 C14 1.496(5)
C1 C2 1.5290
C1 C18 1.535(7)
C1 C8 1.578(8)
C2 C7 1.3900
C2 C3 1.3900
C2 N1' 1.49(2)
C6 C5 1.3900
C6 C7 1.3900
C6 C5A 1.3910(11)
C6 H6 0.9300
C7 H7 0.9300
C3 C4 1.3900
C3 H3 0.9300
C4 C5 1.3900
C4 H4 0.9300
C5 H5 0.9300
N1' C5A 1.3903(11)
N1' H1' 0.8600
C5A H5A 0.9300
C8 C9 1.379(11)
C8 C13 1.384(10)
C9 C10 1.378(12)
C9 H9 0.9300
C10 C11 1.386(14)
C10 H10 0.9300
C11 C12 1.359(14)
C11 H11 0.9300
C12 C13 1.362(14)
C12 H12 0.9300
C13 H13 0.9300
C18 C22 1.413(10)
C18 C19 1.445(10)
C18 Fe1' 2.027(8)
C18 Fe1 2.081(7)
C19 C20 1.395(11)
C19 Fe1 2.033(8)
C19 Fe1' 2.386(9)
C19 H19 0.9300
C20 C21 1.380(12)
C20 Fe1 2.030(8)
C20 Fe1' 2.292(10)
C20 H20 0.9300
C21 C22 1.440(12)
C21 Fe1' 1.824(9)
C21 Fe1 2.050(8)
C21 H21 0.9300
C22 Fe1' 1.604(10)
C22 Fe1 2.079(9)
C22 H22 0.9300
C23 C24 1.410(10)
C23 C27 1.436(10)
C23 C28 1.538(9)
C23 Fe1 2.049(7)
C23 Fe1' 2.242(9)
C24 C25 1.468(11)
C24 Fe1' 1.923(9)
C24 Fe1 2.067(8)
C24 H24 0.9300
C25 C26 1.379(13)
C25 Fe1 2.026(8)
C25 Fe1' 2.144(9)
C25 H25 0.9300
C26 C27 1.389(12)
C26 Fe1 2.038(9)
C26 H26 0.9300
C27 Fe1 2.016(9)
C27 H27 0.9300
C28 C29 1.528(9)
C28 C39 1.550(9)
C28 C33 1.552(9)
C29 C30 1.338(9)
C29 N2 1.364(10)
C30 C31 1.399(11)
C30 H30 0.9300
C31 C32 1.391(14)
C31 H31 0.9300
C32 N2 1.426(12)
C32 H32 0.9300
N2 H2 0.8600
C33 C34 1.378(10)
C33 C38 1.395(10)
C34 C35 1.369(11)
C34 H34 0.9300
C35 C36 1.363(12)
C35 H35 0.9300
C36 C37 1.369(12)
C36 H36 0.9300
C37 C38 1.365(11)
C37 H37 0.9300
C38 H38 0.9300
C39 C44 1.386(10)
C39 C40 1.393(10)
C40 C41 1.360(11)
C40 H40 0.9300
C41 C42 1.354(14)
C41 H41 0.9300
C42 C43 1.325(13)
C42 H42 0.9300
C43 C44 1.371(11)
C43 H43 0.9300
C44 H44 0.9300
C14 C15' 1.38(2)
C14 C15 1.3900
C14 C17A 1.3900
C15 C15A 1.3900
C15 H15 0.9300
C15A C16A 1.3900
C15A H15A 0.9300
C16A C17 1.3900
C16A H16A 0.9300
C17 C17A 1.3900
C17 H17 0.9300
C17A H17A 0.9300
C15' C16 1.45(3)
C15' H15' 0.9300
C16 C17' 1.36(3)
C16 H16 0.9300
C17' H17' 0.9300

loop_
_geom_torsion_atom_site_label_1
_geom_torsion_atom_site_label_2
_geom_torsion_atom_site_label_3
_geom_torsion_atom_site_label_4
_geom_torsion
C14 C1 C2 C7 111.3(2)
C18 C1 C2 C7 -124.6(3)
C8 C1 C2 C7 -8.6(3)
C14 C1 C2 C3 -68.0(2)
C18 C1 C2 C3 56.1(3)
C8 C1 C2 C3 172.2(3)
C14 C1 C2 N1' -84.3(18)
C18 C1 C2 N1' 39.8(18)
C8 C1 C2 N1' 155.8(18)
C3 C2 C7 C6 0.0
N1' C2 C7 C6 9.1(9)
C1 C2 C7 C6 -179.3
C5 C6 C7 C2 0.0
C5A C6 C7 C2 -4.7(14)
C7 C2 C3 C4 0.0
N1' C2 C3 C4 -18.5(17)
C1 C2 C3 C4 179.3
C2 C3 C4 C5 0.0
C7 C6 C5 C4 0.0
C5A C6 C5 C4 19(5)
C3 C4 C5 C6 0.0
C7 C2 N1' C5A -12(2)
C3 C2 N1' C5A 153(3)
C1 C2 N1' C5A -178.1(15)
C2 N1' C5A C6 10(3)
C5 C6 C5A N1' -166(7)
C7 C6 C5A N1' -3(2)
C14 C1 C8 C9 158.5(6)
C2 C1 C8 C9 -82.4(6)
C18 C1 C8 C9 35.9(7)
C14 C1 C8 C13 -27.4(8)
C2 C1 C8 C13 91.7(7)
C18 C1 C8 C13 -150.0(7)
C13 C8 C9 C10 0.1(11)
C1 C8 C9 C10 174.2(7)
C8 C9 C10 C11 0.3(13)
C9 C10 C11 C12 -0.1(15)
C10 C11 C12 C13 -0.5(16)
C11 C12 C13 C8 0.8(15)
C9 C8 C13 C12 -0.6(13)
C1 C8 C13 C12 -174.9(7)
C14 C1 C18 C22 -61.6(8)
C2 C1 C18 C22 176.4(6)
C8 C1 C18 C22 59.6(8)
C14 C1 C18 C19 128.7(7)
C2 C1 C18 C19 6.7(8)
C8 C1 C18 C19 -110.2(7)
C14 C1 C18 Fe1' 6.9(7)
C2 C1 C18 Fe1' -115.1(5)
C8 C1 C18 Fe1' 128.1(6)
C14 C1 C18 Fe1 35.3(7)
C2 C1 C18 Fe1 -86.7(5)
C8 C1 C18 Fe1 156.4(5)
C22 C18 C19 C20 0.9(9)
C1 C18 C19 C20 172.4(6)
Fe1' C18 C19 C20 -47.3(6)
Fe1 C18 C19 C20 -59.3(6)
C22 C18 C19 Fe1 60.2(5)
C1 C18 C19 Fe1 -128.3(6)
Fe1' C18 C19 Fe1 11.96(19)
C22 C18 C19 Fe1' 48.2(5)
C1 C18 C19 Fe1' -140.3(7)
Fe1 C18 C19 Fe1' -11.96(19)
C18 C19 C20 C21 -1.3(9)
Fe1 C19 C20 C21 -61.4(6)
Fe1' C19 C20 C21 -43.0(6)
C18 C19 C20 Fe1 60.1(5)
Fe1' C19 C20 Fe1 18.35(14)
C18 C19 C20 Fe1' 41.8(6)
Fe1 C19 C20 Fe1' -18.35(14)
C19 C20 C21 C22 1.1(10)
Fe1 C20 C21 C22 -59.7(6)
Fe1' C20 C21 C22 -55.4(5)
C19 C20 C21 Fe1' 56.5(7)
Fe1 C20 C21 Fe1' -4.3(2)
C19 C20 C21 Fe1 60.8(6)
Fe1' C20 C21 Fe1 4.3(2)
C19 C18 C22 C21 -0.2(8)
C1 C18 C22 C21 -171.8(6)
Fe1' C18 C22 C21 70.5(6)
Fe1 C18 C22 C21 58.4(6)
C19 C18 C22 Fe1' -70.7(6)
C1 C18 C22 Fe1' 117.8(7)
Fe1 C18 C22 Fe1' -12.1(2)
C19 C18 C22 Fe1 -58.6(5)
C1 C18 C22 Fe1 129.8(6)
Fe1' C18 C22 Fe1 12.1(2)
C20 C21 C22 C18 -0.5(9)
Fe1' C21 C22 C18 -78.0(6)
Fe1 C21 C22 C18 -59.5(5)
C20 C21 C22 Fe1' 77.5(7)
Fe1 C21 C22 Fe1' 18.5(2)
C20 C21 C22 Fe1 59.0(6)
Fe1' C21 C22 Fe1 -18.5(2)
C27 C23 C24 C25 -1.0(8)
C28 C23 C24 C25 -170.2(7)
Fe1 C23 C24 C25 57.7(5)
Fe1' C23 C24 C25 74.4(5)
C27 C23 C24 Fe1' -75.4(6)
C28 C23 C24 Fe1' 115.4(7)
Fe1 C23 C24 Fe1' -16.70(19)
C27 C23 C24 Fe1 -58.7(5)
C28 C23 C24 Fe1 132.1(7)
Fe1' C23 C24 Fe1 16.70(19)
C23 C24 C25 C26 1.4(9)
Fe1' C24 C25 C26 80.1(7)
Fe1 C24 C25 C26 60.2(6)
C23 C24 C25 Fe1 -58.8(5)
Fe1' C24 C25 Fe1 19.85(18)
C23 C24 C25 Fe1' -78.7(5)
Fe1 C24 C25 Fe1' -19.85(18)
C24 C25 C26 C27 -1.3(10)
Fe1 C25 C26 C27 58.9(6)
Fe1' C25 C26 C27 58.3(7)
C24 C25 C26 Fe1 -60.1(6)
Fe1' C25 C26 Fe1 -0.6(2)
C25 C26 C27 C23 0.6(10)
Fe1 C26 C27 C23 59.9(6)
C25 C26 C27 Fe1 -59.2(7)
C24 C23 C27 C26 0.3(9)
C28 C23 C27 C26 170.0(7)
Fe1 C23 C27 C26 -60.0(6)
Fe1' C23 C27 C26 -55.3(7)
C24 C23 C27 Fe1 60.3(5)
C28 C23 C27 Fe1 -129.9(7)
Fe1' C23 C27 Fe1 4.69(18)
C24 C23 C28 C29 -17.4(10)
C27 C23 C28 C29 175.1(6)
Fe1 C23 C28 C29 83.1(8)
Fe1' C23 C28 C29 59.0(8)
C24 C23 C28 C39 -140.8(7)
C27 C23 C28 C39 51.6(9)
Fe1 C23 C28 C39 -40.3(9)
Fe1' C23 C28 C39 -64.5(7)
C24 C23 C28 C33 99.8(8)
C27 C23 C28 C33 -67.7(8)
Fe1 C23 C28 C33 -159.6(6)
Fe1' C23 C28 C33 176.2(5)
C23 C28 C29 C30 143.9(6)
C39 C28 C29 C30 -93.2(8)
C33 C28 C29 C30 27.0(8)
C23 C28 C29 N2 -39.5(10)
C39 C28 C29 N2 83.4(8)
C33 C28 C29 N2 -156.4(7)
N2 C29 C30 C31 -0.5(9)
C28 C29 C30 C31 176.6(6)
C29 C30 C31 C32 0.2(9)
C30 C31 C32 N2 0.1(10)
C30 C29 N2 C32 0.6(9)
C28 C29 N2 C32 -176.4(7)
C31 C32 N2 C29 -0.4(10)
C29 C28 C33 C34 87.9(7)
C23 C28 C33 C34 -33.0(8)
C39 C28 C33 C34 -151.8(6)
C29 C28 C33 C38 -86.5(7)
C23 C28 C33 C38 152.7(6)
C39 C28 C33 C38 33.8(8)
C38 C33 C34 C35 0.6(10)
C28 C33 C34 C35 -174.0(7)
C33 C34 C35 C36 -0.9(12)
C34 C35 C36 C37 1.0(13)
C35 C36 C37 C38 -0.9(13)
C36 C37 C38 C33 0.6(13)
C34 C33 C38 C37 -0.5(10)
C28 C33 C38 C37 174.2(7)
C29 C28 C39 C44 -17.0(9)
C23 C28 C39 C44 107.8(7)
C33 C28 C39 C44 -135.2(7)
C29 C28 C39 C40 163.7(7)
C23 C28 C39 C40 -71.6(9)
C33 C28 C39 C40 45.5(8)
C44 C39 C40 C41 -2.8(12)
C28 C39 C40 C41 176.6(8)
C39 C40 C41 C42 0.1(16)
C40 C41 C42 C43 2.7(17)
C41 C42 C43 C44 -2.6(16)
C42 C43 C44 C39 -0.2(14)
C40 C39 C44 C43 2.9(11)
C28 C39 C44 C43 -176.5(7)
C26 C27 Fe1 C25 37.2(5)
C23 C27 Fe1 C25 -83.3(5)
C26 C27 Fe1 C20 -132.4(6)
C23 C27 Fe1 C20 107.1(5)
C26 C27 Fe1 C19 -89.7(6)
C23 C27 Fe1 C19 149.8(4)
C23 C27 Fe1 C26 -120.5(7)
C26 C27 Fe1 C23 120.5(7)
C26 C27 Fe1 C21 -170.0(6)
C23 C27 Fe1 C21 69.5(6)
C26 C27 Fe1 C24 82.8(6)
C23 C27 Fe1 C24 -37.7(4)
C26 C27 Fe1 C22 165(2)
C23 C27 Fe1 C22 44(2)
C26 C27 Fe1 C18 -53.4(8)
C23 C27 Fe1 C18 -173.9(4)
C26 C25 Fe1 C27 -37.6(5)
C24 C25 Fe1 C27 82.1(5)
Fe1' C25 Fe1 C27 140.7(5)
C26 C25 Fe1 C20 28(2)
C24 C25 Fe1 C20 148.1(17)
Fe1' C25 Fe1 C20 -153.4(18)
C26 C25 Fe1 C19 66.8(7)
C24 C25 Fe1 C19 -173.5(5)
Fe1' C25 Fe1 C19 -115.0(6)
C24 C25 Fe1 C26 119.7(7)
Fe1' C25 Fe1 C26 178.2(6)
C26 C25 Fe1 C23 -82.4(5)
C24 C25 Fe1 C23 37.4(5)
Fe1' C25 Fe1 C23 95.9(5)
C26 C25 Fe1 C21 -173.1(6)
C24 C25 Fe1 C21 -53.4(8)
Fe1' C25 Fe1 C21 5.2(6)
C26 C25 Fe1 C24 -119.7(7)
Fe1' C25 Fe1 C24 58.5(6)
C26 C25 Fe1 C22 150.3(5)
C24 C25 Fe1 C22 -90.0(5)
Fe1' C25 Fe1 C22 -31.5(4)
C26 C25 Fe1 C18 107.7(5)
C24 C25 Fe1 C18 -132.6(5)
Fe1' C25 Fe1 C18 -74.1(4)
C21 C20 Fe1 C27 -134.0(5)
C19 C20 Fe1 C27 108.2(5)
Fe1' C20 Fe1 C27 -144.8(5)
C21 C20 Fe1 C25 163.7(16)
C19 C20 Fe1 C25 46(2)
Fe1' C20 Fe1 C25 152.9(19)
C21 C20 Fe1 C19 117.7(7)
Fe1' C20 Fe1 C19 106.9(6)
C21 C20 Fe1 C26 -172.8(5)
C19 C20 Fe1 C26 69.5(7)
Fe1' C20 Fe1 C26 176.4(6)
C21 C20 Fe1 C23 -90.0(5)
C19 C20 Fe1 C23 152.3(5)
Fe1' C20 Fe1 C23 -100.8(5)
C19 C20 Fe1 C21 -117.7(7)
Fe1' C20 Fe1 C21 -10.8(6)
C21 C20 Fe1 C24 -56.5(8)
C19 C20 Fe1 C24 -174.3(6)
Fe1' C20 Fe1 C24 -67.3(7)
C21 C20 Fe1 C22 37.5(5)
C19 C20 Fe1 C22 -80.2(5)
Fe1' C20 Fe1 C22 26.7(4)
C21 C20 Fe1 C18 80.4(5)
C19 C20 Fe1 C18 -37.4(5)
Fe1' C20 Fe1 C18 69.6(4)
C20 C19 Fe1 C27 -88.3(6)
C18 C19 Fe1 C27 151.1(4)
Fe1' C19 Fe1 C27 -172.5(5)
C20 C19 Fe1 C25 -169.6(6)
C18 C19 Fe1 C25 69.9(6)
Fe1' C19 Fe1 C25 106.3(6)
C18 C19 Fe1 C20 -120.5(7)
Fe1' C19 Fe1 C20 -84.1(6)
C20 C19 Fe1 C26 -131.2(6)
C18 C19 Fe1 C26 108.2(5)
Fe1' C19 Fe1 C26 144.6(5)
C20 C19 Fe1 C23 -50.8(8)
C18 C19 Fe1 C23 -171.3(5)
Fe1' C19 Fe1 C23 -134.9(7)
C20 C19 Fe1 C21 37.9(5)
C18 C19 Fe1 C21 -82.7(5)
Fe1' C19 Fe1 C21 -46.2(5)
C20 C19 Fe1 C24 156(3)
C18 C19 Fe1 C24 35(3)
Fe1' C19 Fe1 C24 72(3)
C20 C19 Fe1 C22 82.5(6)
C18 C19 Fe1 C22 -38.1(4)
Fe1' C19 Fe1 C22 -1.7(5)
C20 C19 Fe1 C18 120.5(7)
Fe1' C19 Fe1 C18 36.4(6)
C25 C26 Fe1 C27 119.2(7)
C27 C26 Fe1 C25 -119.2(7)
C25 C26 Fe1 C20 -173.3(5)
C27 C26 Fe1 C20 67.6(7)
C25 C26 Fe1 C19 -133.6(5)
C27 C26 Fe1 C19 107.2(5)
C25 C26 Fe1 C23 81.6(5)
C27 C26 Fe1 C23 -37.6(5)
C25 C26 Fe1 C21 162.1(16)
C27 C26 Fe1 C21 43(2)
C25 C26 Fe1 C24 38.5(5)
C27 C26 Fe1 C24 -80.6(5)
C25 C26 Fe1 C22 -56.4(8)
C27 C26 Fe1 C22 -175.6(6)
C25 C26 Fe1 C18 -89.5(5)
C27 C26 Fe1 C18 151.3(5)
C24 C23 Fe1 C27 -118.2(6)
C28 C23 Fe1 C27 116.8(9)
Fe1' C23 Fe1 C27 -165.8(5)
C24 C23 Fe1 C25 -39.1(5)
C27 C23 Fe1 C25 79.1(5)
C28 C23 Fe1 C25 -164.1(8)
Fe1' C23 Fe1 C25 -86.7(5)
C24 C23 Fe1 C20 152.0(5)
C27 C23 Fe1 C20 -89.8(5)
C28 C23 Fe1 C20 27.0(8)
Fe1' C23 Fe1 C20 104.5(5)
C24 C23 Fe1 C19 -174.6(6)
C27 C23 Fe1 C19 -56.4(7)
C28 C23 Fe1 C19 60.4(10)
Fe1' C23 Fe1 C19 137.8(7)
C24 C23 Fe1 C26 -81.8(6)
C27 C23 Fe1 C26 36.4(5)
C28 C23 Fe1 C26 153.3(8)
Fe1' C23 Fe1 C26 -129.3(5)
C24 C23 Fe1 C21 109.7(5)
C27 C23 Fe1 C21 -132.0(5)
C28 C23 Fe1 C21 -15.2(8)
Fe1' C23 Fe1 C21 62.2(5)
C27 C23 Fe1 C24 118.2(6)
C28 C23 Fe1 C24 -125.0(9)
Fe1' C23 Fe1 C24 -47.5(6)
C24 C23 Fe1 C22 70.0(6)
C27 C23 Fe1 C22 -171.7(5)
C28 C23 Fe1 C22 -54.9(8)
Fe1' C23 Fe1 C22 22.5(5)
C24 C23 Fe1 C18 41.9(16)
C27 C23 Fe1 C18 160.1(14)
C28 C23 Fe1 C18 -83.1(16)
Fe1' C23 Fe1 C18 -5.6(15)
C20 C21 Fe1 C27 65.5(6)
C22 C21 Fe1 C27 -174.3(4)
Fe1' C21 Fe1 C27 -126.5(6)
C20 C21 Fe1 C25 -173.8(6)
C22 C21 Fe1 C25 -53.6(8)
Fe1' C21 Fe1 C25 -5.8(7)
C22 C21 Fe1 C20 120.2(7)
Fe1' C21 Fe1 C20 168.0(7)
C20 C21 Fe1 C19 -38.5(5)
C22 C21 Fe1 C19 81.7(5)
Fe1' C21 Fe1 C19 129.5(5)
C20 C21 Fe1 C26 29.8(19)
C22 C21 Fe1 C26 150.0(16)
Fe1' C21 Fe1 C26 -162.2(18)
C20 C21 Fe1 C23 106.4(5)
C22 C21 Fe1 C23 -133.4(5)
Fe1' C21 Fe1 C23 -85.7(5)
C20 C21 Fe1 C24 149.1(5)
C22 C21 Fe1 C24 -90.6(5)
Fe1' C21 Fe1 C24 -42.9(5)
C20 C21 Fe1 C22 -120.2(7)
Fe1' C21 Fe1 C22 47.8(6)
C20 C21 Fe1 C18 -83.2(5)
C22 C21 Fe1 C18 37.0(4)
Fe1' C21 Fe1 C18 84.7(5)
C23 C24 Fe1 C27 38.9(4)
C25 C24 Fe1 C27 -79.6(5)
Fe1' C24 Fe1 C27 166.7(5)
C23 C24 Fe1 C25 118.5(7)
Fe1' C24 Fe1 C25 -113.6(6)
C23 C24 Fe1 C20 -51.1(9)
C25 C24 Fe1 C20 -169.6(7)
Fe1' C24 Fe1 C20 76.8(7)
C23 C24 Fe1 C19 158(3)
C25 C24 Fe1 C19 39(3)
Fe1' C24 Fe1 C19 -74(3)
C23 C24 Fe1 C26 82.1(5)
C25 C24 Fe1 C26 -36.4(5)
Fe1' C24 Fe1 C26 -150.1(5)
C25 C24 Fe1 C23 -118.5(7)
Fe1' C24 Fe1 C23 127.9(6)
C23 C24 Fe1 C21 -87.6(5)
C25 C24 Fe1 C21 153.9(5)
Fe1' C24 Fe1 C21 40.3(5)
C23 C24 Fe1 C22 -131.8(5)
C25 C24 Fe1 C22 109.6(6)
Fe1' C24 Fe1 C22 -4.0(5)
C23 C24 Fe1 C18 -171.3(4)
C25 C24 Fe1 C18 70.2(6)
Fe1' C24 Fe1 C18 -43.5(5)
C18 C22 Fe1 C27 149(2)
C21 C22 Fe1 C27 29(2)
Fe1' C22 Fe1 C27 -73(2)
C18 C22 Fe1 C25 -87.2(5)
C21 C22 Fe1 C25 153.5(5)
Fe1' C22 Fe1 C25 51.1(7)
C18 C22 Fe1 C20 83.0(5)
C21 C22 Fe1 C20 -36.4(5)
Fe1' C22 Fe1 C20 -138.8(7)
C18 C22 Fe1 C19 39.4(4)
C21 C22 Fe1 C19 -80.0(5)
Fe1' C22 Fe1 C19 177.7(7)
C18 C22 Fe1 C26 -50.1(8)
C21 C22 Fe1 C26 -169.5(7)
Fe1' C22 Fe1 C26 88.2(9)
C18 C22 Fe1 C23 -172.9(4)
C21 C22 Fe1 C23 67.7(6)
Fe1' C22 Fe1 C23 -34.7(7)
C18 C22 Fe1 C21 119.4(7)
Fe1' C22 Fe1 C21 -102.4(7)
C18 C22 Fe1 C24 -132.7(4)
C21 C22 Fe1 C24 107.9(5)
Fe1' C22 Fe1 C24 5.5(6)
C21 C22 Fe1 C18 -119.4(7)
Fe1' C22 Fe1 C18 138.3(8)
C22 C18 Fe1 C27 -171.5(6)
C19 C18 Fe1 C27 -54.3(7)
C1 C18 Fe1 C27 66.3(8)
Fe1' C18 Fe1 C27 161.1(6)
C22 C18 Fe1 C25 110.8(5)
C19 C18 Fe1 C25 -132.1(5)
C1 C18 Fe1 C25 -11.4(7)
Fe1' C18 Fe1 C25 83.3(5)
C22 C18 Fe1 C20 -80.6(5)
C19 C18 Fe1 C20 36.5(5)
C1 C18 Fe1 C20 157.2(7)
Fe1' C18 Fe1 C20 -108.1(5)
C22 C18 Fe1 C19 -117.2(6)
C1 C18 Fe1 C19 120.7(8)
Fe1' C18 Fe1 C19 -144.6(6)
C22 C18 Fe1 C26 153.4(5)
C19 C18 Fe1 C26 -89.5(6)
C1 C18 Fe1 C26 31.2(7)
Fe1' C18 Fe1 C26 125.9(5)
C22 C18 Fe1 C23 33.3(16)
C19 C18 Fe1 C23 150.4(14)
C1 C18 Fe1 C23 -88.9(16)
Fe1' C18 Fe1 C23 5.8(15)
C22 C18 Fe1 C21 -38.0(5)
C19 C18 Fe1 C21 79.2(5)
C1 C18 Fe1 C21 -160.2(7)
Fe1' C18 Fe1 C21 -65.4(5)
C22 C18 Fe1 C24 68.9(6)
C19 C18 Fe1 C24 -174.0(5)
C1 C18 Fe1 C24 -53.3(7)
Fe1' C18 Fe1 C24 41.4(5)
C19 C18 Fe1 C22 117.2(6)
C1 C18 Fe1 C22 -122.2(8)
Fe1' C18 Fe1 C22 -27.5(5)
C18 C22 Fe1' C21 110.5(7)
Fe1 C22 Fe1' C21 71.5(7)
C18 C22 Fe1' C24 -129.9(8)
C21 C22 Fe1' C24 119.5(9)
Fe1 C22 Fe1' C24 -169.0(12)
C21 C22 Fe1' C18 -110.5(7)
Fe1 C22 Fe1' C18 -39.0(7)
C18 C22 Fe1' C25 -55.9(9)
C21 C22 Fe1' C25 -166.5(7)
Fe1 C22 Fe1' C25 -95.0(9)
C18 C22 Fe1' C23 136.5(10)
C21 C22 Fe1' C23 25.9(13)
Fe1 C22 Fe1' C23 97.4(13)
C18 C22 Fe1' C20 74.3(5)
C21 C22 Fe1' C20 -36.3(5)
Fe1 C22 Fe1' C20 35.2(6)
C18 C22 Fe1' C19 37.0(4)
C21 C22 Fe1' C19 -73.5(5)
Fe1 C22 Fe1' C19 -2.0(6)
C20 C21 Fe1' C22 -112.8(7)
Fe1 C21 Fe1' C22 -124.0(6)
C20 C21 Fe1' C24 109.4(8)
C22 C21 Fe1' C24 -137.9(7)
Fe1 C21 Fe1' C24 98.1(8)
C20 C21 Fe1' C18 -70.1(5)
C22 C21 Fe1' C18 42.7(5)
Fe1 C21 Fe1' C18 -81.3(4)
C20 C21 Fe1' C25 24(2)
C22 C21 Fe1' C25 136.3(18)
Fe1 C21 Fe1' C25 12.3(16)
C20 C21 Fe1' C23 77.7(6)
C22 C21 Fe1' C23 -169.6(5)
Fe1 C21 Fe1' C23 66.4(4)
C22 C21 Fe1' C20 112.8(7)
Fe1 C21 Fe1' C20 -11.2(6)
C20 C21 Fe1' C19 -31.5(5)
C22 C21 Fe1' C19 81.2(5)
Fe1 C21 Fe1' C19 -42.8(4)
C23 C24 Fe1' C22 -141.5(8)
C25 C24 Fe1' C22 110.2(10)
Fe1 C24 Fe1' C22 170.4(11)
C23 C24 Fe1' C21 -52.4(9)
C25 C24 Fe1' C21 -160.8(8)
Fe1 C24 Fe1' C21 -100.5(8)
C23 C24 Fe1' C18 126.6(7)
C25 C24 Fe1' C18 18.3(10)
Fe1 C24 Fe1' C18 78.5(8)
C23 C24 Fe1' C25 108.3(7)
Fe1 C24 Fe1' C25 60.3(6)
C25 C24 Fe1' C23 -108.3(7)
Fe1 C24 Fe1' C23 -48.1(6)
C23 C24 Fe1' C20 4.1(8)
C25 C24 Fe1' C20 -104.2(7)
Fe1 C24 Fe1' C20 -44.0(5)
C23 C24 Fe1' C19 58.6(7)
C25 C24 Fe1' C19 -49.7(8)
Fe1 C24 Fe1' C19 10.6(4)
C19 C18 Fe1' C22 114.1(7)
C1 C18 Fe1' C22 -108.8(8)
Fe1 C18 Fe1' C22 146.6(6)
C22 C18 Fe1' C21 -47.7(6)
C19 C18 Fe1' C21 66.4(5)
C1 C18 Fe1' C21 -156.5(7)
Fe1 C18 Fe1' C21 98.9(5)
C22 C18 Fe1' C24 133.0(9)
C19 C18 Fe1' C24 -112.9(8)
C1 C18 Fe1' C24 24.2(11)
Fe1 C18 Fe1' C24 -80.4(8)
C22 C18 Fe1' C25 145.6(6)
C19 C18 Fe1' C25 -100.3(5)
C1 C18 Fe1' C25 36.8(7)
Fe1 C18 Fe1' C25 -67.8(5)
C22 C18 Fe1' C23 -148.3(8)
C19 C18 Fe1' C23 -34.2(8)
C1 C18 Fe1' C23 102.9(8)
Fe1 C18 Fe1' C23 -1.7(4)
C22 C18 Fe1' C20 -86.4(6)
C19 C18 Fe1' C20 27.7(5)
C1 C18 Fe1' C20 164.8(7)
Fe1 C18 Fe1' C20 60.2(4)
C22 C18 Fe1' C19 -114.1(7)
C1 C18 Fe1' C19 137.1(8)
Fe1 C18 Fe1' C19 32.5(5)
C26 C25 Fe1' C22 115.4(8)
C24 C25 Fe1' C22 -133.0(7)
Fe1 C25 Fe1' C22 113.7(8)
C26 C25 Fe1' C21 -11(2)
C24 C25 Fe1' C21 100.3(19)
Fe1 C25 Fe1' C21 -12.9(16)
C26 C25 Fe1' C24 -111.6(7)
Fe1 C25 Fe1' C24 -113.2(6)
C26 C25 Fe1' C18 78.5(6)
C24 C25 Fe1' C18 -170.0(5)
Fe1 C25 Fe1' C18 76.8(4)
C26 C25 Fe1' C23 -70.0(5)
C24 C25 Fe1' C23 41.6(5)
Fe1 C25 Fe1' C23 -71.7(4)
C26 C25 Fe1' C20 7.3(7)
C24 C25 Fe1' C20 118.9(6)
Fe1 C25 Fe1' C20 5.7(4)
C26 C25 Fe1' C19 39.4(6)
C24 C25 Fe1' C19 150.9(5)
Fe1 C25 Fe1' C19 37.7(3)
C24 C23 Fe1' C22 125.8(12)
C27 C23 Fe1' C22 -122.2(11)
C28 C23 Fe1' C22 9.6(14)
Fe1 C23 Fe1' C22 -109.0(12)
C24 C23 Fe1' C21 146.3(6)
C27 C23 Fe1' C21 -101.7(6)
C28 C23 Fe1' C21 30.2(7)
Fe1 C23 Fe1' C21 -88.4(5)
C27 C23 Fe1' C24 112.0(7)
C28 C23 Fe1' C24 -116.2(8)
Fe1 C23 Fe1' C24 125.2(6)
C24 C23 Fe1' C18 -123.3(8)
C27 C23 Fe1' C18 -11.3(8)
C28 C23 Fe1' C18 120.5(7)
Fe1 C23 Fe1' C18 1.9(5)
C24 C23 Fe1' C25 -45.2(6)
C27 C23 Fe1' C25 66.8(5)
C28 C23 Fe1' C25 -161.4(7)
Fe1 C23 Fe1' C25 80.0(5)
C24 C23 Fe1' C20 -177.2(6)
C27 C23 Fe1' C20 -65.2(5)
C28 C23 Fe1' C20 66.7(6)
Fe1 C23 Fe1' C20 -52.0(4)
C24 C23 Fe1' C19 -145.4(6)
C27 C23 Fe1' C19 -33.4(5)
C28 C23 Fe1' C19 98.4(6)
Fe1 C23 Fe1' C19 -20.2(3)
C21 C20 Fe1' C22 48.0(6)
C19 C20 Fe1' C22 -77.1(6)
Fe1 C20 Fe1' C22 -144.8(6)
C19 C20 Fe1' C21 -125.2(8)
Fe1 C20 Fe1' C21 167.1(7)
C21 C20 Fe1' C24 -114.1(7)
C19 C20 Fe1' C24 120.7(7)
Fe1 C20 Fe1' C24 53.0(6)
C21 C20 Fe1' C18 95.6(6)
C19 C20 Fe1' C18 -29.6(5)
Fe1 C20 Fe1' C18 -97.3(5)
C21 C20 Fe1' C25 -173.3(6)
C19 C20 Fe1' C25 61.6(7)
Fe1 C20 Fe1' C25 -6.1(4)
C21 C20 Fe1' C23 -111.6(6)
C19 C20 Fe1' C23 123.3(5)
Fe1 C20 Fe1' C23 55.6(4)
C21 C20 Fe1' C19 125.2(8)
Fe1 C20 Fe1' C19 -67.7(6)
C20 C19 Fe1' C22 88.5(6)
C18 C19 Fe1' C22 -43.8(5)
Fe1 C19 Fe1' C22 177.8(6)
C20 C19 Fe1' C21 33.7(5)
C18 C19 Fe1' C21 -98.6(6)
Fe1 C19 Fe1' C21 123.0(6)
C20 C19 Fe1' C24 -102.5(7)
C18 C19 Fe1' C24 125.2(7)
Fe1 C19 Fe1' C24 -13.2(5)
C20 C19 Fe1' C18 132.2(8)
Fe1 C19 Fe1' C18 -138.4(6)
C20 C19 Fe1' C25 -135.3(6)
C18 C19 Fe1' C25 92.5(5)
Fe1 C19 Fe1' C25 -45.9(4)
C20 C19 Fe1' C23 -66.3(6)
C18 C19 Fe1' C23 161.4(5)
Fe1 C19 Fe1' C23 23.0(4)
C18 C19 Fe1' C20 -132.2(8)
Fe1 C19 Fe1' C20 89.4(6)
C2 C1 C14 C15' 2.1(14)
C18 C1 C14 C15' -120.5(14)
C8 C1 C14 C15' 120.5(14)
C2 C1 C14 C15 2.4(2)
C18 C1 C14 C15 -120.3(3)
C8 C1 C14 C15 120.7(3)
C2 C1 C14 C17A -177.43(7)
C18 C1 C14 C17A 59.9(4)
C8 C1 C14 C17A -59.1(4)
C15' C14 C15 C15A 0(3)
C17A C14 C15 C15A 0.0
C1 C14 C15 C15A -179.8(3)
C14 C15 C15A C16A 0.0
C15 C15A C16A C17 0.0
C15A C16A C17 C17A 0.0
C16A C17 C17A C14 0.0
C15' C14 C17A C17 0.1(10)
C15 C14 C17A C17 0.0
C1 C14 C17A C17 179.8(3)
C15 C14 C15' C16 178(4)
C17A C14 C15' C16 -1.4(16)
C1 C14 C15' C16 179.0(11)
C14 C15' C16 C17' -1(2)
